data_7119893
loop_
_publ_author_name
'Karak, Suvendu'
'Kumar, Sushil'
'Bera, Saibal'
'D\'iaz, David D\'iaz'
'Banerjee, Subhrashis'
'Vanka, Kumar'
'Banerjee, Rahul'

_publ_section_title
;
 Interplaying anions in a supramolecular metallohydrogel to form metal
 organic frameworks.
;
_journal_issue 26
_journal_name_full 'Chemical communications (Cambridge, England)'
_journal_page_first 3705
_journal_page_last 3708
_journal_paper_doi 10.1039/c7cc00539c
_journal_volume 53
_journal_year 2017
_chemical_formula_moiety 'C19 H22 N2 O5 S Zn'
_chemical_formula_sum 'C19 H22 N2 O5 S Zn'
_chemical_formula_weight 455.82
_chemical_name_systematic
;
 ?
;
_space_group_IT_number 19
_symmetry_cell_setting orthorhombic
_symmetry_space_group_name_Hall 'P 2ac 2ab'
_symmetry_space_group_name_H-M 'P 21 21 21'
_atom_sites_solution_hydrogens geom
_atom_sites_solution_primary direct
_atom_sites_solution_secondary difmap
_audit_creation_method SHELXL-97
_audit_update_record
;
2017-01-20 deposited with the CCDC.
2017-03-15 downloaded from the CCDC.
;
_cell_angle_alpha 90.00
_cell_angle_beta 90.00
_cell_angle_gamma 90.00
_cell_formula_units_Z 4
_cell_length_a 8.2326(2)
_cell_length_b 13.5545(3)
_cell_length_c 17.4759(4)
_cell_measurement_reflns_used 3087
_cell_measurement_temperature 293(2)
_cell_measurement_theta_max 68.00
_cell_measurement_theta_min 6.00
_cell_volume 1950.11(8)
_computing_structure_refinement 'SHELXL-97 (Sheldrick, 2008)'
_diffrn_ambient_temperature 293(2)
_diffrn_measured_fraction_theta_full 0.940
_diffrn_measured_fraction_theta_max 0.940
_diffrn_measurement_device_type 'Supernova (Cu) X-Ray source'
_diffrn_measurement_method '\w scans'
_diffrn_radiation_monochromator graphite
_diffrn_radiation_source 'fine-focus sealed tube'
_diffrn_radiation_type CuK\a
_diffrn_radiation_wavelength 1.54184
_diffrn_reflns_av_R_equivalents 0.0191
_diffrn_reflns_av_sigmaI/netI 0.0285
_diffrn_reflns_limit_h_max 9
_diffrn_reflns_limit_h_min -9
_diffrn_reflns_limit_k_max 16
_diffrn_reflns_limit_k_min -12
_diffrn_reflns_limit_l_max 20
_diffrn_reflns_limit_l_min -18
_diffrn_reflns_number 4663
_diffrn_reflns_theta_full 67.98
_diffrn_reflns_theta_max 67.98
_diffrn_reflns_theta_min 5.94
_exptl_absorpt_coefficient_mu 3.046
_exptl_absorpt_correction_T_max 0.5953
_exptl_absorpt_correction_T_min 0.5285
_exptl_absorpt_correction_type multi-scan
_exptl_absorpt_process_details Crysalispro
_exptl_crystal_colour colorless
_exptl_crystal_density_diffrn 1.553
_exptl_crystal_density_method 'not measured'
_exptl_crystal_description block
_exptl_crystal_F_000 944
_exptl_crystal_size_max 0.24
_exptl_crystal_size_mid 0.21
_exptl_crystal_size_min 0.19
_refine_diff_density_max 1.170
_refine_diff_density_min -0.518
_refine_diff_density_rms 0.089
_refine_ls_abs_structure_details 'Flack H D (1983), Acta Cryst. A39, 876-881'
_refine_ls_abs_structure_Flack 0.00
_refine_ls_extinction_method none
_refine_ls_goodness_of_fit_ref 1.069
_refine_ls_hydrogen_treatment mixed
_refine_ls_matrix_type full
_refine_ls_number_parameters 265
_refine_ls_number_reflns 3087
_refine_ls_number_restraints 1
_refine_ls_restrained_S_all 1.069
_refine_ls_R_factor_all 0.0416
_refine_ls_R_factor_gt 0.0401
_refine_ls_shift/su_max 0.003
_refine_ls_shift/su_mean 0.000
_refine_ls_structure_factor_coef Fsqd
_refine_ls_weighting_details 'calc w=1/[\s^2^(Fo^2^)+(0.0775P)^2^+1.7833P] where P=(Fo^2^+2Fc^2^)/3'
_refine_ls_weighting_scheme calc
_refine_ls_wR_factor_gt 0.1116
_refine_ls_wR_factor_ref 0.1181
_reflns_number_gt 3016
_reflns_number_total 3087
_reflns_threshold_expression >2\s(I)
_cod_data_source_file c7cc00539c2.cif
_cod_data_source_block ZAIL-OTs
_cod_database_code 7119893

loop_
_symmetry_equiv_pos_as_xyz
'x, y, z'
'-x+1/2, -y, z+1/2'
'x+1/2, -y+1/2, -z'
'-x, y+1/2, -z+1/2'

loop_
_atom_site_label
_atom_site_type_symbol
_atom_site_fract_x
_atom_site_fract_y
_atom_site_fract_z
_atom_site_U_iso_or_equiv
_atom_site_adp_type
_atom_site_occupancy
_atom_site_symmetry_multiplicity
_atom_site_calc_flag
_atom_site_refinement_flags
C1 C 0.491(2) -0.1211(9) 0.8873(7) 0.152(6) Uani 1 1 d .
H1A H 0.5290 -0.1762 0.8580 0.228 Uiso 1 1 calc R
H1B H 0.4168 -0.0828 0.8569 0.228 Uiso 1 1 calc R
H1C H 0.4355 -0.1446 0.9322 0.228 Uiso 1 1 calc R
C2 C 0.6555(19) -0.0474(11) 0.9146(9) 0.169(8) Uani 1 1 d .
H2A H 0.7310 -0.0852 0.9456 0.203 Uiso 1 1 calc R
H2B H 0.7125 -0.0232 0.8698 0.203 Uiso 1 1 calc R
C3 C 0.5890(12) 0.0345(6) 0.9585(5) 0.093(3) Uani 1 1 d .
C4 C 0.582(2) 0.0302(12) 1.0355(6) 0.202(10) Uani 1 1 d .
H4A H 0.6553 -0.0194 1.0538 0.303 Uiso 1 1 calc R
H4B H 0.4730 0.0139 1.0510 0.303 Uiso 1 1 calc R
H4C H 0.6111 0.0931 1.0566 0.303 Uiso 1 1 calc R
C5 C 0.4819(6) 0.1106(3) 0.9108(3) 0.0331(9) Uani 1 1 d D
C6 C 0.3897(5) 0.1815(3) 0.9637(2) 0.0256(8) Uani 1 1 d .
C7 C 0.0310(6) 0.3164(3) 1.2182(2) 0.0299(9) Uani 1 1 d .
C8 C 0.0057(5) -0.0903(3) 1.2372(2) 0.0274(8) Uani 1 1 d .
C9 C -0.1124(5) -0.0248(4) 1.2147(3) 0.0325(10) Uani 1 1 d .
H9 H -0.2201 -0.0360 1.2283 0.039 Uiso 1 1 calc R
C10 C -0.0715(5) 0.0587(3) 1.1715(3) 0.0319(10) Uani 1 1 d .
H10 H -0.1536 0.1016 1.1564 0.038 Uiso 1 1 calc R
C11 C 0.1951(5) 0.0151(4) 1.1728(3) 0.0361(11) Uani 1 1 d .
H11 H 0.3018 0.0277 1.1584 0.043 Uiso 1 1 calc R
C12 C 0.1644(6) -0.0684(4) 1.2153(3) 0.0410(11) Uani 1 1 d .
H12 H 0.2493 -0.1099 1.2294 0.049 Uiso 1 1 calc R
C13 C 0.433(2) 0.1023(9) 1.5181(5) 0.152(7) Uani 1 1 d .
H13A H 0.4503 0.0323 1.5176 0.228 Uiso 1 1 calc R
H13B H 0.3278 0.1163 1.5394 0.228 Uiso 1 1 calc R
H13C H 0.5151 0.1335 1.5485 0.228 Uiso 1 1 calc R
C14 C 0.4408(15) 0.1421(6) 1.4360(4) 0.095(3) Uani 1 1 d .
C15 C 0.4249(17) 0.2423(6) 1.4207(4) 0.119(4) Uani 1 1 d .
H15 H 0.4046 0.2852 1.4611 0.143 Uiso 1 1 calc R
C16 C 0.4380(12) 0.2799(5) 1.3483(4) 0.081(3) Uani 1 1 d .
H16 H 0.4251 0.3471 1.3396 0.097 Uiso 1 1 calc R
C17 C 0.4706(7) 0.2163(4) 1.2883(3) 0.0433(12) Uani 1 1 d .
C18 C 0.4830(9) 0.1158(4) 1.3024(3) 0.0568(16) Uani 1 1 d .
H18 H 0.5000 0.0726 1.2618 0.068 Uiso 1 1 calc R
C19 C 0.4709(13) 0.0798(6) 1.3737(4) 0.084(3) Uani 1 1 d .
H19 H 0.4827 0.0124 1.3819 0.101 Uiso 1 1 calc R
N1 N 0.0812(4) 0.0786(3) 1.1513(2) 0.0266(8) Uani 1 1 d .
N2 N 0.0941(4) 0.3342(3) 1.1400(2) 0.0251(7) Uani 1 1 d .
O1 O 0.2704(4) 0.1452(2) 0.99816(17) 0.0307(7) Uani 1 1 d .
O2 O 0.4389(4) 0.2683(2) 0.97028(18) 0.0310(7) Uani 1 1 d .
O3 O 0.3795(3) 0.2011(3) 1.14848(18) 0.0348(7) Uani 1 1 d .
O4 O 0.4352(4) 0.3644(3) 1.1976(2) 0.0413(8) Uani 1 1 d .
O5 O 0.6560(4) 0.2497(3) 1.1726(2) 0.0518(9) Uani 1 1 d .
S2 S 0.48882(12) 0.26291(8) 1.19410(6) 0.0303(2) Uani 1 1 d .
Zn1 Zn 0.15366(6) 0.20017(4) 1.08627(3) 0.02372(16) Uani 1 1 d .
H2C H 0.189(6) 0.372(4) 1.151(3) 0.028(12) Uiso 1 1 d .
H5 H 0.400(5) 0.086(4) 0.877(3) 0.037(15) Uiso 1 1 d D
H7 H -0.071(8) 0.306(5) 1.216(4) 0.055(18) Uiso 1 1 d .

loop_
_atom_site_aniso_label
_atom_site_aniso_U_11
_atom_site_aniso_U_22
_atom_site_aniso_U_33
_atom_site_aniso_U_23
_atom_site_aniso_U_13
_atom_site_aniso_U_12
C1 0.29(2) 0.074(7) 0.094(8) -0.024(6) -0.006(11) 0.037(10)
C2 0.187(14) 0.143(12) 0.178(14) 0.076(11) 0.104(13) 0.078(11)
C3 0.127(7) 0.060(4) 0.091(6) 0.045(4) 0.068(5) 0.058(5)
C4 0.307(19) 0.225(15) 0.073(6) -0.061(8) -0.099(9) 0.222(16)
C5 0.040(2) 0.025(2) 0.035(2) -0.002(2) 0.012(2) -0.0024(18)
C6 0.030(2) 0.027(2) 0.0204(18) -0.0021(16) 0.0009(14) 0.0000(16)
C7 0.041(2) 0.023(2) 0.025(2) -0.0030(17) 0.0039(17) -0.0027(18)
C8 0.032(2) 0.026(2) 0.024(2) 0.0012(17) 0.0011(17) -0.0013(17)
C9 0.025(2) 0.034(2) 0.039(2) 0.007(2) 0.0048(16) -0.0012(17)
C10 0.031(2) 0.027(2) 0.037(3) 0.008(2) 0.0051(18) 0.0055(17)
C11 0.0207(19) 0.039(3) 0.049(3) 0.011(2) 0.0008(17) -0.0020(17)
C12 0.029(2) 0.041(3) 0.053(3) 0.018(2) 0.003(2) 0.009(2)
C13 0.33(2) 0.086(7) 0.043(4) 0.021(4) 0.019(8) 0.017(10)
C14 0.195(11) 0.054(4) 0.037(3) 0.002(3) -0.004(4) 0.011(5)
C15 0.274(14) 0.055(4) 0.029(3) -0.008(3) -0.006(5) 0.013(6)
C16 0.164(8) 0.035(3) 0.043(3) -0.005(3) -0.002(4) 0.011(4)
C17 0.064(3) 0.033(3) 0.033(2) -0.002(2) -0.007(2) 0.001(2)
C18 0.096(5) 0.035(3) 0.039(3) -0.005(2) -0.009(3) 0.015(3)
C19 0.157(8) 0.041(4) 0.055(4) 0.012(3) -0.015(5) 0.013(4)
N1 0.0286(16) 0.0244(19) 0.0269(18) 0.0047(15) -0.0003(14) -0.0016(14)
N2 0.0286(16) 0.0265(18) 0.0202(16) -0.0040(15) -0.0018(13) 0.0003(14)
O1 0.0296(14) 0.0368(18) 0.0258(14) -0.0024(13) 0.0071(12) -0.0050(12)
O2 0.0341(15) 0.0280(15) 0.0310(16) -0.0025(13) 0.0076(12) 0.0009(12)
O3 0.0327(15) 0.0375(17) 0.0342(16) -0.0021(15) -0.0083(12) -0.0024(14)
O4 0.0474(19) 0.0285(17) 0.048(2) 0.0050(16) -0.0016(16) -0.0008(14)
O5 0.0283(16) 0.063(3) 0.064(2) -0.005(2) -0.0017(16) 0.0007(17)
S2 0.0281(5) 0.0308(5) 0.0321(5) -0.0009(4) -0.0044(4) -0.0017(4)
Zn1 0.0289(3) 0.0213(3) 0.0210(3) 0.0007(2) 0.0023(2) 0.0011(2)

loop_
_atom_type_symbol
_atom_type_description
_atom_type_scat_dispersion_real
_atom_type_scat_dispersion_imag
_atom_type_scat_source
C C 0.0181 0.0091 'International Tables Vol C Tables 4.2.6.8 and 6.1.1.4'
H H 0.0000 0.0000 'International Tables Vol C Tables 4.2.6.8 and 6.1.1.4'
N N 0.0311 0.0180 'International Tables Vol C Tables 4.2.6.8 and 6.1.1.4'
O O 0.0492 0.0322 'International Tables Vol C Tables 4.2.6.8 and 6.1.1.4'
S S 0.3331 0.5567 'International Tables Vol C Tables 4.2.6.8 and 6.1.1.4'
Zn Zn -1.5491 0.6778 'International Tables Vol C Tables 4.2.6.8 and 6.1.1.4'

loop_
_geom_angle_atom_site_label_1
_geom_angle_atom_site_label_2
_geom_angle_atom_site_label_3
_geom_angle
_geom_angle_site_symmetry_1
_geom_angle_site_symmetry_3
C2 C1 H1A 109.5 . .
C2 C1 H1B 109.5 . .
H1A C1 H1B 109.5 . .
C2 C1 H1C 109.5 . .
H1A C1 H1C 109.5 . .
H1B C1 H1C 109.5 . .
C3 C2 C1 106.7(10) . .
C3 C2 H2A 110.4 . .
C1 C2 H2A 110.4 . .
C3 C2 H2B 110.4 . .
C1 C2 H2B 110.4 . .
H2A C2 H2B 108.6 . .
C4 C3 C2 120.6(9) . .
C4 C3 C5 121.7(6) . .
C2 C3 C5 115.3(9) . .
C3 C4 H4A 109.5 . .
C3 C4 H4B 109.5 . .
H4A C4 H4B 109.5 . .
C3 C4 H4C 109.5 . .
H4A C4 H4C 109.5 . .
H4B C4 H4C 109.5 . .
N2 C5 C6 110.6(3) 3_557 .
N2 C5 C3 107.2(4) 3_557 .
C6 C5 C3 111.4(4) . .
N2 C5 H5 104(3) 3_557 .
C6 C5 H5 104(3) . .
C3 C5 H5 119(4) . .
O2 C6 O1 125.4(4) . .
O2 C6 C5 119.0(4) . .
O1 C6 C5 115.5(4) . .
N2 C7 C8 114.2(4) . 4_557
N2 C7 H7 109(4) . .
C8 C7 H7 89(5) 4_557 .
C9 C8 C12 116.6(4) . .
C9 C8 C7 123.0(4) . 4_547
C12 C8 C7 120.4(4) . 4_547
C8 C9 C10 120.3(4) . .
C8 C9 H9 119.8 . .
C10 C9 H9 119.8 . .
N1 C10 C9 122.2(4) . .
N1 C10 H10 118.9 . .
C9 C10 H10 118.9 . .
N1 C11 C12 123.8(4) . .
N1 C11 H11 118.1 . .
C12 C11 H11 118.1 . .
C11 C12 C8 119.7(4) . .
C11 C12 H12 120.2 . .
C8 C12 H12 120.2 . .
C14 C13 H13A 109.5 . .
C14 C13 H13B 109.5 . .
H13A C13 H13B 109.5 . .
C14 C13 H13C 109.5 . .
H13A C13 H13C 109.5 . .
H13B C13 H13C 109.5 . .
C15 C14 C19 117.2(6) . .
C15 C14 C13 121.2(8) . .
C19 C14 C13 121.5(8) . .
C16 C15 C14 122.3(7) . .
C16 C15 H15 118.9 . .
C14 C15 H15 118.9 . .
C15 C16 C17 119.0(7) . .
C15 C16 H16 120.5 . .
C17 C16 H16 120.5 . .
C16 C17 C18 119.4(5) . .
C16 C17 S2 119.9(5) . .
C18 C17 S2 120.7(4) . .
C19 C18 C17 121.1(6) . .
C19 C18 H18 119.5 . .
C17 C18 H18 119.5 . .
C18 C19 C14 121.1(7) . .
C18 C19 H19 119.5 . .
C14 C19 H19 119.5 . .
C11 N1 C10 117.4(4) . .
C11 N1 Zn1 117.7(3) . .
C10 N1 Zn1 125.0(3) . .
C7 N2 C5 114.5(4) . 3_457
C7 N2 Zn1 110.7(3) . .
C5 N2 Zn1 108.3(3) 3_457 .
C7 N2 H2C 101(3) . .
C5 N2 H2C 111(3) 3_457 .
Zn1 N2 H2C 112(3) . .
C6 O1 Zn1 127.7(3) . .
C6 O2 Zn1 115.3(3) . 3_557
S2 O3 Zn1 143.9(2) . .
O5 S2 O4 114.9(2) . .
O5 S2 O3 112.0(2) . .
O4 S2 O3 112.3(2) . .
O5 S2 C17 106.2(3) . .
O4 S2 C17 105.9(2) . .
O3 S2 C17 104.5(2) . .
O1 Zn1 O2 97.01(13) . 3_457
O1 Zn1 N1 105.52(14) . .
O2 Zn1 N1 100.29(14) 3_457 .
O1 Zn1 N2 142.43(14) . .
O2 Zn1 N2 80.55(13) 3_457 .
N1 Zn1 N2 111.82(14) . .
O1 Zn1 O3 88.58(13) . .
O2 Zn1 O3 167.71(13) 3_457 .
N1 Zn1 O3 88.65(14) . .
N2 Zn1 O3 88.34(13) . .

loop_
_geom_bond_atom_site_label_1
_geom_bond_atom_site_label_2
_geom_bond_distance
_geom_bond_site_symmetry_2
C1 C2 1.75(2) .
C1 H1A 0.9600 .
C1 H1B 0.9600 .
C1 H1C 0.9600 .
C2 C3 1.456(16) .
C2 H2A 0.9700 .
C2 H2B 0.9700 .
C3 C4 1.349(13) .
C3 C5 1.592(9) .
C4 H4A 0.9600 .
C4 H4B 0.9600 .
C4 H4C 0.9600 .
C5 N2 1.484(6) 3_557
C5 C6 1.534(6) .
C5 H5 0.95(2) .
C6 O2 1.250(6) .
C6 O1 1.253(5) .
C7 N2 1.482(5) .
C7 C8 1.516(6) 4_557
C7 H7 0.85(7) .
C8 C9 1.374(6) .
C8 C12 1.394(7) .
C8 C7 1.516(6) 4_547
C9 C10 1.403(6) .
C9 H9 0.9300 .
C10 N1 1.333(6) .
C10 H10 0.9300 .
C11 N1 1.328(6) .
C11 C12 1.377(7) .
C11 H11 0.9300 .
C12 H12 0.9300 .
C13 C14 1.534(10) .
C13 H13A 0.9600 .
C13 H13B 0.9600 .
C13 H13C 0.9600 .
C14 C15 1.390(12) .
C14 C19 1.399(11) .
C15 C16 1.368(10) .
C15 H15 0.9300 .
C16 C17 1.385(8) .
C16 H16 0.9300 .
C17 C18 1.388(8) .
C17 S2 1.769(5) .
C18 C19 1.342(9) .
C18 H18 0.9300 .
C19 H19 0.9300 .
N1 Zn1 2.089(4) .
N2 C5 1.484(6) 3_457
N2 Zn1 2.102(4) .
N2 H2C 0.95(5) .
O1 Zn1 1.962(3) .
O2 Zn1 2.070(3) 3_557
O3 S2 1.465(3) .
O3 Zn1 2.154(3) .
O4 S2 1.446(4) .
O5 S2 1.438(4) .
Zn1 O2 2.070(3) 3_457

loop_
_geom_torsion_atom_site_label_1
_geom_torsion_atom_site_label_2
_geom_torsion_atom_site_label_3
_geom_torsion_atom_site_label_4
_geom_torsion
_geom_torsion_site_symmetry_1
_geom_torsion_site_symmetry_4
C1 C2 C3 C4 94.6(17) . .
C1 C2 C3 C5 -68.0(11) . .
C4 C3 C5 N2 127.2(14) . 3_557
C2 C3 C5 N2 -70.4(10) . 3_557
C4 C3 C5 C6 6.1(16) . .
C2 C3 C5 C6 168.5(9) . .
N2 C5 C6 O2 -14.5(6) 3_557 .
C3 C5 C6 O2 104.6(6) . .
N2 C5 C6 O1 166.8(4) 3_557 .
C3 C5 C6 O1 -74.1(6) . .
C12 C8 C9 C10 0.6(7) . .
C7 C8 C9 C10 -178.1(4) 4_547 .
C8 C9 C10 N1 -0.8(8) . .
N1 C11 C12 C8 0.9(9) . .
C9 C8 C12 C11 -0.6(8) . .
C7 C8 C12 C11 178.1(5) 4_547 .
C19 C14 C15 C16 0(2) . .
C13 C14 C15 C16 177.4(13) . .
C14 C15 C16 C17 -1.0(19) . .
C15 C16 C17 C18 2.5(13) . .
C15 C16 C17 S2 -179.8(9) . .
C16 C17 C18 C19 -2.9(12) . .
S2 C17 C18 C19 179.4(7) . .
C17 C18 C19 C14 1.8(15) . .
C15 C14 C19 C18 -0.3(18) . .
C13 C14 C19 C18 -177.8(12) . .
C12 C11 N1 C10 -1.0(8) . .
C12 C11 N1 Zn1 -179.6(4) . .
C9 C10 N1 C11 1.0(7) . .
C9 C10 N1 Zn1 179.4(4) . .
C8 C7 N2 C5 -60.6(5) 4_557 3_457
C8 C7 N2 Zn1 176.6(3) 4_557 .
O2 C6 O1 Zn1 -13.7(6) . .
C5 C6 O1 Zn1 164.9(3) . .
O1 C6 O2 Zn1 173.8(3) . 3_557
C5 C6 O2 Zn1 -4.8(5) . 3_557
Zn1 O3 S2 O5 -135.7(3) . .
Zn1 O3 S2 O4 -4.6(4) . .
Zn1 O3 S2 C17 109.7(4) . .
C16 C17 S2 O5 112.7(6) . .
C18 C17 S2 O5 -69.6(6) . .
C16 C17 S2 O4 -9.9(7) . .
C18 C17 S2 O4 167.8(5) . .
C16 C17 S2 O3 -128.7(6) . .
C18 C17 S2 O3 49.0(6) . .
C6 O1 Zn1 O2 111.2(4) . 3_457
C6 O1 Zn1 N1 -146.0(4) . .
C6 O1 Zn1 N2 27.6(5) . .
C6 O1 Zn1 O3 -57.8(4) . .
C11 N1 Zn1 O1 54.6(4) . .
C10 N1 Zn1 O1 -123.8(4) . .
C11 N1 Zn1 O2 154.9(4) . 3_457
C10 N1 Zn1 O2 -23.5(4) . 3_457
C11 N1 Zn1 N2 -121.2(4) . .
C10 N1 Zn1 N2 60.4(4) . .
C11 N1 Zn1 O3 -33.6(4) . .
C10 N1 Zn1 O3 148.0(4) . .
C7 N2 Zn1 O1 -166.2(3) . .
C5 N2 Zn1 O1 67.5(4) 3_457 .
C7 N2 Zn1 O2 104.6(3) . 3_457
C5 N2 Zn1 O2 -21.7(3) 3_457 3_457
C7 N2 Zn1 N1 7.2(3) . .
C5 N2 Zn1 N1 -119.1(3) 3_457 .
C7 N2 Zn1 O3 -80.7(3) . .
C5 N2 Zn1 O3 153.0(3) 3_457 .
S2 O3 Zn1 O1 128.1(4) . .
S2 O3 Zn1 O2 10.6(9) . 3_457
S2 O3 Zn1 N1 -126.4(4) . .
S2 O3 Zn1 N2 -14.5(3) . .
